data_7150916
loop_
_publ_author_name
'Berini, Christophe'
'Minassian, Fr\'ed\'eric'
'Pelloux-L\'eon, Nadia'
'Denis, Jean-No\"el'
'Vall\'ee, Yannick'
'Philouze, Christian'

_publ_section_title
;
 Efficient stereoselective nucleophilic addition of pyrroles to chiral
 nitrones
;
_journal_issue 14
_journal_name_full 'Organic &amp; Biomolecular Chemistry'
_journal_page_first 2574
_journal_page_last 2586
_journal_paper_doi 10.1039/b802997k
_journal_volume 6
_journal_year 2008
_chemical_formula_sum 'C14 H14 N2 O3'
_chemical_formula_weight 258.28
_space_group_IT_number 19
_symmetry_cell_setting orthorhombic
_symmetry_Int_Tables_number 19
_symmetry_space_group_name_Hall 'P 2ac 2ab'
_symmetry_space_group_name_H-M 'P 21 21 21'
_cell_angle_alpha 90
_cell_angle_beta 90
_cell_angle_gamma 90
_cell_formula_units_Z 8
_cell_length_a 11.014(1)
_cell_length_b 13.240(2)
_cell_length_c 17.939(2)
_cell_measurement_reflns_used 0
_cell_measurement_temperature 293
_cell_measurement_theta_max 0.0
_cell_measurement_theta_min 0.0
_cell_volume 2616.0(5)
_computing_cell_refinement 'Bruker-Enraf-Nonius kappaCCD'
_computing_data_collection 'Bruker-Enraf-Nonius kappaCCD'
_computing_data_reduction 'teXsan (MSC, 1992-1997)'
_computing_publication_material 'teXsan (MSC, 1992-1997)'
_computing_structure_refinement 'teXsan (MSC, 1992-1997)'
_computing_structure_solution SIR92
_diffrn_ambient_temperature 293
_diffrn_measurement_device_type 'Bruker-Enraf-Nonius kappaCCD'
_diffrn_measurement_method 'phi and omega scans'
_diffrn_orient_matrix_UB_11 0.00000
_diffrn_orient_matrix_UB_12 0.00000
_diffrn_orient_matrix_UB_13 0.00000
_diffrn_orient_matrix_UB_21 0.00000
_diffrn_orient_matrix_UB_22 0.00000
_diffrn_orient_matrix_UB_23 0.00000
_diffrn_orient_matrix_UB_31 0.00000
_diffrn_orient_matrix_UB_32 0.00000
_diffrn_orient_matrix_UB_33 0.00000
_diffrn_radiation_detector CCD
_diffrn_radiation_monochromator graphite
_diffrn_radiation_source 'X-ray tube'
_diffrn_radiation_type 'Mo K\a'
_diffrn_radiation_wavelength 0.71073
_diffrn_reflns_av_R_equivalents 0.09104
_diffrn_reflns_av_sigmaI/netI 0.240
_diffrn_reflns_limit_h_max 9
_diffrn_reflns_limit_h_min -16
_diffrn_reflns_limit_k_max 11
_diffrn_reflns_limit_k_min -19
_diffrn_reflns_limit_l_max 26
_diffrn_reflns_limit_l_min -26
_diffrn_reflns_number 25991
_diffrn_reflns_reduction_process 'Lp corrections applied'
_diffrn_reflns_theta_max 31.99
_diffrn_reflns_theta_min 1.13
_diffrn_standards_decay_% 0.00
_diffrn_standards_interval_count 0
_diffrn_standards_number 0
_exptl_absorpt_coefficient_mu 0.094
_exptl_absorpt_correction_type none
_exptl_crystal_colour platelet
_exptl_crystal_density_diffrn 1.311
_exptl_crystal_density_meas ?
_exptl_crystal_description colorless
_exptl_crystal_F_000 1088.00
_exptl_crystal_size_max 0.50
_exptl_crystal_size_mid 0.32
_exptl_crystal_size_min 0.18
_refine_diff_density_max 0.33
_refine_diff_density_min -0.22
_refine_ls_extinction_method none
_refine_ls_goodness_of_fit_all 0.739
_refine_ls_goodness_of_fit_ref 0.739
_refine_ls_hydrogen_treatment noref
_refine_ls_matrix_type full
_refine_ls_number_constraints 0
_refine_ls_number_parameters 343
_refine_ls_number_reflns 3378
_refine_ls_number_restraints 0
_refine_ls_R_factor_all 0.0480
_refine_ls_R_factor_gt 0.0480
_refine_ls_shift/su_max 0.0031
_refine_ls_shift/su_mean 0.0005
_refine_ls_structure_factor_coef F
_refine_ls_weighting_details 'w = 1/[\s^2^(Fo)]'
_refine_ls_weighting_scheme sigma
_refine_ls_wR_factor_all 0.0734
_refine_ls_wR_factor_ref 0.0734
_reflns_number_gt 3378
_reflns_number_total 5035
_reflns_threshold_expression I>2.00\s(I)
_cod_data_source_file b802997k.txt
_cod_data_source_block ChristopheI
_cod_depositor_comments
;
 Changing the values of the '_atom_site_label' and related data items
 (e. g. '_atom_site_aniso_label') to match each other in order to relate
 data from different loops.

 Antanas Vaitkus,
 2017-03-03

The following automatic conversions were performed:
data name '_geom_bond_atom_site_label_D' replaced with
'_geom_hbond_atom_site_label_D' as specified in the replacement file
'/home/antanas/src/cod-tools/trunk/data/replacement-values/replacement_tags.lst'.

data
name '_geom_bond_atom_site_label_H' replaced with
'_geom_hbond_atom_site_label_H' as specified in the replacement file
'/home/antanas/src/cod-tools/trunk/data/replacement-values/replacement_tags.lst'.

data
name '_geom_contact_atom_site_label_a' replaced with
'_geom_hbond_atom_site_label_A' as specified in the replacement file
'/home/antanas/src/cod-tools/trunk/data/replacement-values/replacement_tags.lst'.

data
name '_geom_bond_distance_DH' replaced with '_geom_hbond_distance_DH'
as specified in the replacement file
'/home/antanas/src/cod-tools/trunk/data/replacement-values/replacement_tags.lst'.

data
name '_geom_contact_distance_HA' replaced with
'_geom_hbond_distance_HA' as specified in the replacement file
'/home/antanas/src/cod-tools/trunk/data/replacement-values/replacement_tags.lst'.

data
name '_geom_contact_distance_DA' replaced with
'_geom_hbond_distance_DA' as specified in the replacement file
'/home/antanas/src/cod-tools/trunk/data/replacement-values/replacement_tags.lst'.

data
name '_geom_angle_DHA' replaced with '_geom_hbond_angle_DHA' as
specified in the replacement file
'/home/antanas/src/cod-tools/trunk/data/replacement-values/replacement_tags.lst'.

data
name '_geom_contact_site_symmetry_A' replaced with
'_geom_hbond_site_symmetry_A' as specified in the replacement file
'/home/antanas/src/cod-tools/trunk/data/replacement-values/replacement_tags.lst'.

Automatic conversion script
Id: cif_correct_tags 5005 2017-03-03 11:38:54Z antanas 
;
_cod_original_sg_symbol_H-M 'P 21 21 21 '
_cod_original_formula_sum 'C14 H14 N2 O3 '
_cod_database_code 7150916

loop_
_symmetry_equiv_pos_as_xyz
' +x, +y, +z'
'1/2-x, -y,1/2+z'
'1/2+x,1/2-y, -z'
' -x,1/2+y,1/2-z'

loop_
_atom_site_label
_atom_site_fract_x
_atom_site_fract_y
_atom_site_fract_z
_atom_site_U_iso_or_equiv
_atom_site_occupancy
_atom_site_refinement_flags
_atom_site_adp_type
_atom_site_calc_flag
_atom_site_calc_attached_atom
O1a 0.7904(2) 0.6053(1) 0.1440(1) 0.0349(4) 1.000 . Uani d ?
O1b 0.7741(1) 0.1377(1) 0.14211(9) 0.0273(4) 1.000 . Uani d ?
O7a 0.6930(2) 0.4145(1) 0.06922(9) 0.0290(4) 1.000 . Uani d ?
O7b 0.5878(1) 0.2332(1) 0.0272(1) 0.0266(3) 1.000 . Uani d ?
O8a 0.9720(2) 0.5890(1) 0.0970(1) 0.0398(5) 1.000 . Uani d ?
O8b 0.9214(2) 0.1906(1) 0.0713(1) 0.0338(4) 1.000 . Uani d ?
N1'a 0.9455(2) 0.3088(2) 0.2248(1) 0.0400(5) 1.000 . Uani d ?
N1'b 0.7149(2) -0.0433(2) -0.0560(1) 0.0381(5) 1.000 . Uani d ?
N4b 0.6146(2) 0.1270(1) 0.0161(1) 0.0229(4) 1.000 . Uani d ?
N4a 0.7525(2) 0.3933(1) 0.1395(1) 0.0225(4) 1.000 . Uani d ?
C1"a 0.5716(2) 0.4086(2) 0.2209(1) 0.0244(4) 1.000 . Uani d ?
C1"b 0.4450(2) 0.0713(2) 0.0962(1) 0.0282(5) 1.000 . Uani d ?
C2"a 0.5744(2) 0.3384(2) 0.2787(1) 0.0301(5) 1.000 . Uani d ?
C2'a 0.9495(2) 0.4053(2) 0.1982(1) 0.0272(5) 1.000 . Uani d ?
C2b 0.8203(2) 0.1555(2) 0.0749(1) 0.0259(4) 1.000 . Uani d ?
C2'b 0.7873(2) 0.0195(2) -0.0150(1) 0.0277(5) 1.000 . Uani d ?
C2a 0.8822(2) 0.5479(2) 0.1217(1) 0.0298(5) 1.000 . Uani d ?
C2"b 0.3823(2) -0.0154(2) 0.0759(1) 0.0338(5) 1.000 . Uani d ?
C3b 0.7482(2) 0.1238(2) 0.0060(1) 0.0256(4) 1.000 . Uani d ?
C3"a 0.4701(3) 0.2970(2) 0.3074(2) 0.0383(6) 1.000 . Uani d ?
C3'b 0.8939(2) -0.0323(2) 0.0004(1) 0.0355(6) 1.000 . Uani d ?
C3a 0.8766(2) 0.4334(2) 0.1308(1) 0.0252(4) 1.000 . Uani d ?
C3'a 1.0191(2) 0.4614(2) 0.2470(2) 0.0358(6) 1.000 . Uani d ?
C3"b 0.2567(3) -0.0210(2) 0.0851(2) 0.0444(7) 1.000 . Uani d ?
C4'a 1.0568(2) 0.3958(3) 0.3044(2) 0.0410(6) 1.000 . Uani d ?
C4"a 0.3574(2) 0.3249(2) 0.2788(2) 0.0366(6) 1.000 . Uani d ?
C4'b 0.8823(3) -0.1297(2) -0.0321(2) 0.0455(7) 1.000 . Uani d ?
C4"b 0.1929(2) 0.0597(3) 0.1148(2) 0.0447(7) 1.000 . Uani d ?
C5"a 0.3522(2) 0.3933(2) 0.2203(2) 0.0367(6) 1.000 . Uani d ?
C5b 0.5813(2) 0.0751(2) 0.0862(1) 0.0246(4) 1.000 . Uani d ?
C5'b 0.7708(3) -0.1340(3) -0.0660(2) 0.0503(8) 1.000 . Uani d ?
C5a 0.6892(2) 0.4552(2) 0.1964(1) 0.0238(4) 1.000 . Uani d ?
C5'a 1.0108(3) 0.3026(3) 0.2898(2) 0.0470(7) 1.000 . Uani d ?
C5"b 0.2537(2) 0.1459(3) 0.1345(2) 0.0432(7) 1.000 . Uani d ?
C6"a 0.4589(2) 0.4353(2) 0.1914(1) 0.0300(5) 1.000 . Uani d ?
C6a 0.6761(2) 0.5629(2) 0.1696(2) 0.0310(5) 1.000 . Uani d ?
C6b 0.6439(2) 0.1226(2) 0.1530(1) 0.0295(5) 1.000 . Uani d ?
C6"b 0.3800(2) 0.1528(2) 0.1253(2) 0.0362(6) 1.000 . Uani d ?
H1a 0.6684 0.3563 0.0576 0.051 1.000 . Uiso c ?
H1b 0.5321 0.2487 -0.0030 0.051 1.000 . Uiso c ?
H2a 0.9038 0.2542 0.2019 0.048 1.000 . Uiso c ?
H2b 0.6368 -0.0262 -0.0746 0.046 1.000 . Uiso c ?
H3a 0.9126 0.4029 0.0882 0.030 1.000 . Uiso c ?
H3b 0.7688 0.1681 -0.0336 0.031 1.000 . Uiso c ?
H4a 0.7405 0.4570 0.2390 0.029 1.000 . Uiso c ?
H4b 0.6093 0.0074 0.0825 0.029 1.000 . Uiso c ?
H5a 0.6464 0.6030 0.2095 0.037 1.000 . Uiso c ?
H5b 0.6075 0.1863 0.1625 0.035 1.000 . Uiso c ?
H6a 0.6197 0.5643 0.1296 0.037 1.000 . Uiso c ?
H6b 0.6325 0.0798 0.1949 0.035 1.000 . Uiso c ?
H7a 1.0380 0.5311 0.2427 0.043 1.000 . Uiso c ?
H7b 0.9616 -0.0074 0.0275 0.043 1.000 . Uiso c ?
H8a 1.1058 0.4135 0.3459 0.049 1.000 . Uiso c ?
H8b 0.9410 -0.1822 -0.0306 0.055 1.000 . Uiso c ?
H9a 1.0218 0.2437 0.3193 0.056 1.000 . Uiso c ?
H9b 0.7383 -0.1903 -0.0920 0.060 1.000 . Uiso c ?
H10a 0.6505 0.3186 0.2989 0.036 1.000 . Uiso c ?
H10b 0.4253 -0.0712 0.0556 0.041 1.000 . Uiso c ?
H11a 0.4748 0.2492 0.3468 0.046 1.000 . Uiso c ?
H11b 0.2147 -0.0807 0.0710 0.053 1.000 . Uiso c ?
H12a 0.2849 0.2974 0.2992 0.044 1.000 . Uiso c ?
H12b 0.1075 0.0553 0.1214 0.054 1.000 . Uiso c ?
H13a 0.2758 0.4118 0.1998 0.044 1.000 . Uiso c ?
H13b 0.2101 0.2015 0.1546 0.052 1.000 . Uiso c ?
H14a 0.4546 0.4821 0.1514 0.036 1.000 . Uiso c ?
H14b 0.4213 0.2130 0.1388 0.043 1.000 . Uiso c ?

loop_
_atom_site_aniso_label
_atom_site_aniso_U_11
_atom_site_aniso_U_22
_atom_site_aniso_U_33
_atom_site_aniso_U_12
_atom_site_aniso_U_13
_atom_site_aniso_U_23
O1a 0.0321(8) 0.0224(7) 0.050(1) -0.0020(7) 0.0079(8) -0.0030(8)
O1b 0.0239(7) 0.0340(8) 0.0241(7) -0.0021(6) -0.0025(6) 0.0012(7)
O7a 0.0370(8) 0.0266(7) 0.0235(7) -0.0019(7) -0.0075(7) 0.0023(6)
O7b 0.0258(7) 0.0226(6) 0.0314(7) 0.0011(6) -0.0033(6) 0.0006(6)
O8a 0.0381(9) 0.0318(8) 0.050(1) -0.0083(8) 0.0132(8) -0.0057(8)
O8b 0.0240(7) 0.0372(8) 0.0401(9) -0.0065(7) 0.0021(7) -0.0017(8)
N1'a 0.043(1) 0.033(1) 0.044(1) 0.006(1) -0.018(1) -0.0007(9)
N1'b 0.036(1) 0.041(1) 0.038(1) 0.007(1) -0.0072(9) -0.0128(9)
N4b 0.0224(7) 0.0234(8) 0.0230(7) -0.0014(7) 0.0025(7) 0.0021(7)
N4a 0.0243(7) 0.0232(7) 0.0199(7) 0.0011(7) -0.0042(6) -0.0011(7)
C1"a 0.0243(8) 0.0252(9) 0.0237(8) 0.0002(8) -0.0005(7) -0.0039(8)
C1"b 0.0250(9) 0.034(1) 0.0257(9) -0.0043(9) 0.0016(8) 0.0079(8)
C2"a 0.032(1) 0.029(1) 0.029(1) -0.0032(9) -0.0080(9) -0.0004(9)
C2'a 0.0205(8) 0.029(1) 0.032(1) 0.0062(8) -0.0015(8) -0.0044(9)
C2b 0.0241(8) 0.0238(9) 0.030(1) -0.0001(8) 0.0003(8) 0.0014(8)
C2'b 0.0245(8) 0.036(1) 0.0225(9) 0.0053(9) 0.0011(8) -0.0029(9)
C2a 0.032(1) 0.0261(9) 0.031(1) -0.0025(9) 0.0026(9) -0.0027(9)
C2"b 0.032(1) 0.037(1) 0.032(1) -0.009(1) -0.0029(9) 0.009(1)
C3b 0.0208(8) 0.033(1) 0.0235(9) -0.0005(9) 0.0028(7) 0.0014(8)
C3"a 0.045(1) 0.034(1) 0.036(1) -0.013(1) -0.002(1) 0.005(1)
C3'b 0.029(1) 0.045(1) 0.032(1) 0.011(1) -0.0018(9) -0.001(1)
C3a 0.0233(8) 0.0248(9) 0.0275(9) 0.0007(8) 0.0029(8) -0.0036(8)
C3'a 0.026(1) 0.044(1) 0.038(1) 0.001(1) 0.000(1) -0.011(1)
C3"b 0.037(1) 0.057(2) 0.040(1) -0.022(1) -0.011(1) 0.018(1)
C4'a 0.027(1) 0.059(2) 0.037(1) 0.010(1) -0.005(1) -0.014(1)
C4"a 0.029(1) 0.035(1) 0.045(1) -0.007(1) 0.009(1) -0.006(1)
C4'b 0.045(1) 0.046(1) 0.046(1) 0.017(1) 0.001(1) -0.011(1)
C4"b 0.025(1) 0.077(2) 0.032(1) -0.011(1) -0.0014(9) 0.014(1)
C5"a 0.0244(9) 0.036(1) 0.050(1) 0.004(1) 0.001(1) -0.002(1)
C5b 0.0242(8) 0.0255(9) 0.0240(9) -0.0016(8) 0.0013(8) 0.0036(8)
C5'b 0.053(2) 0.046(1) 0.051(2) 0.011(1) -0.004(1) -0.021(1)
C5a 0.0220(8) 0.0239(9) 0.0256(9) 0.0019(8) -0.0008(8) -0.0033(8)
C5'a 0.048(1) 0.050(1) 0.043(1) 0.014(1) -0.016(1) 0.000(1)
C5"b 0.0236(9) 0.070(2) 0.036(1) 0.001(1) 0.004(1) 0.002(1)
C6"a 0.0228(8) 0.032(1) 0.035(1) 0.0016(9) 0.0019(9) 0.003(1)
C6a 0.0261(9) 0.024(1) 0.043(1) 0.0022(9) 0.005(1) -0.0025(9)
C6b 0.0244(9) 0.038(1) 0.0257(9) -0.0017(9) 0.0017(8) 0.0017(9)
C6"b 0.0238(9) 0.048(1) 0.037(1) -0.001(1) 0.0064(9) -0.004(1)

loop_
_atom_type_symbol
_atom_type_oxidation_number
_atom_type_number_in_cell
_atom_type_scat_dispersion_real
_atom_type_scat_dispersion_imag
_atom_type_scat_source
C 0 112 0.002 0.002
;International Tables for Crystallography
(1992, Vol. C, Tables 4.2.6.8 and 6.1.1.1)
;
H 0 112 0.000 0.000
;International Tables for Crystallography
(1992, Vol. C, Table 6.1.1.2)
;
N 0 16 0.004 0.003
;International Tables for Crystallography
(1992, Vol. C, Tables 4.2.6.8 and 6.1.1.1)
;
O 0 24 0.008 0.006
;International Tables for Crystallography
(1992, Vol. C, Tables 4.2.6.8 and 6.1.1.1)
;

loop_
_geom_angle_atom_site_label_1
_geom_angle_atom_site_label_2
_geom_angle_atom_site_label_3
_geom_angle
_geom_angle_site_symmetry_1
_geom_angle_site_symmetry_2
_geom_angle_site_symmetry_3
_geom_angle_publ_flag
C2a O1a C6a 122.3(2) . . . yes
C2b O1b C6b 121.4(2) . . . yes
N4a O7a H1a 100.6 . . . no
N4b O7b H1b 107.3 . . . no
C2'a N1'a C5'a 109.6(2) . . . yes
C2'a N1'a H2a 125.2 . . . no
C5'a N1'a H2a 125.2 . . . no
C2'b N1'b C5'b 110.1(2) . . . yes
C2'b N1'b H2b 124.9 . . . no
C5'b N1'b H2b 124.9 . . . no
O7b N4b C3b 104.3(2) . . . yes
O7b N4b C5b 106.5(2) . . . yes
C3b N4b C5b 109.7(2) . . . yes
O7a N4a C3a 104.9(2) . . . yes
O7a N4a C5a 106.2(2) . . . yes
C3a N4a C5a 108.1(2) . . . yes
C2"a C1"a C5a 118.3(2) . . . yes
C2"a C1"a C6"a 118.1(2) . . . yes
C5a C1"a C6"a 123.5(2) . . . yes
C2"b C1"b C5b 119.3(2) . . . yes
C2"b C1"b C6"b 118.8(2) . . . yes
C5b C1"b C6"b 121.9(2) . . . yes
C1"a C2"a C3"a 121.8(2) . . . yes
C1"a C2"a H10a 119.1 . . . no
C3"a C2"a H10a 119.1 . . . no
N1'a C2'a C3a 119.9(2) . . . yes
N1'a C2'a C3'a 107.4(2) . . . yes
C3a C2'a C3'a 132.5(2) . . . yes
O1b C2b O8b 118.0(2) . . . yes
O1b C2b C3b 119.1(2) . . . yes
O8b C2b C3b 122.7(2) . . . yes
N1'b C2'b C3b 122.0(2) . . . yes
N1'b C2'b C3'b 107.5(2) . . . yes
C3b C2'b C3'b 130.5(2) . . . yes
O1a C2a O8a 118.3(2) . . . yes
O1a C2a C3a 120.4(2) . . . yes
O8a C2a C3a 121.2(2) . . . yes
C1"b C2"b C3"b 120.4(3) . . . yes
C1"b C2"b H10b 119.8 . . . no
C3"b C2"b H10b 119.8 . . . no
N4b C3b C2b 114.1(2) . . . yes
N4b C3b C2'b 110.0(2) . . . yes
N4b C3b H3b 108.2 . . . no
C2b C3b C2'b 108.0(2) . . . yes
C2b C3b H3b 108.2 . . . no
C2'b C3b H3b 108.2 . . . no
C2"a C3"a C4"a 120.2(2) . . . yes
C2"a C3"a H11a 119.9 . . . no
C4"a C3"a H11a 119.9 . . . no
C2'b C3'b C4'b 106.9(2) . . . yes
C2'b C3'b H7b 126.6 . . . no
C4'b C3'b H7b 126.6 . . . no
N4a C3a C2'a 108.7(2) . . . yes
N4a C3a C2a 114.0(2) . . . yes
N4a C3a H3a 108.6 . . . no
C2'a C3a C2a 108.2(2) . . . yes
C2'a C3a H3a 108.6 . . . no
C2a C3a H3a 108.6 . . . no
C2'a C3'a C4'a 107.2(3) . . . yes
C2'a C3'a H7a 126.4 . . . no
C4'a C3'a H7a 126.4 . . . no
C2"b C3"b C4"b 120.5(3) . . . yes
C2"b C3"b H11b 119.8 . . . no
C4"b C3"b H11b 119.8 . . . no
C3'a C4'a C5'a 108.0(2) . . . yes
C3'a C4'a H8a 126.0 . . . no
C5'a C4'a H8a 126.0 . . . no
C3"a C4"a C5"a 119.2(2) . . . yes
C3"a C4"a H12a 120.4 . . . no
C5"a C4"a H12a 120.4 . . . no
C3'b C4'b C5'b 107.5(3) . . . yes
C3'b C4'b H8b 126.3 . . . no
C5'b C4'b H8b 126.3 . . . no
C3"b C4"b C5"b 119.6(2) . . . yes
C3"b C4"b H12b 120.2 . . . no
C5"b C4"b H12b 120.2 . . . no
C4"a C5"a C6"a 120.3(2) . . . yes
C4"a C5"a H13a 119.8 . . . no
C6"a C5"a H13a 119.8 . . . no
N4b C5b C1"b 111.3(2) . . . yes
N4b C5b C6b 111.5(2) . . . yes
N4b C5b H4b 107.4 . . . no
C1"b C5b C6b 111.7(2) . . . yes
C1"b C5b H4b 107.4 . . . no
C6b C5b H4b 107.4 . . . no
N1'b C5'b C4'b 108.0(3) . . . yes
N1'b C5'b H9b 126.0 . . . no
C4'b C5'b H9b 126.0 . . . no
N4a C5a C1"a 112.4(2) . . . yes
N4a C5a C6a 110.3(2) . . . yes
N4a C5a H4a 106.7 . . . no
C1"a C5a C6a 113.5(2) . . . yes
C1"a C5a H4a 106.7 . . . no
C6a C5a H4a 106.7 . . . no
N1'a C5'a C4'a 107.8(3) . . . yes
N1'a C5'a H9a 126.1 . . . no
C4'a C5'a H9a 126.1 . . . no
C4"b C5"b C6"b 120.5(3) . . . yes
C4"b C5"b H13b 119.7 . . . no
C6"b C5"b H13b 119.7 . . . no
C1"a C6"a C5"a 120.4(2) . . . yes
C1"a C6"a H14a 119.8 . . . no
C5"a C6"a H14a 119.8 . . . no
O1a C6a C5a 112.5(2) . . . yes
O1a C6a H5a 108.7 . . . no
O1a C6a H6a 108.7 . . . no
C5a C6a H5a 108.7 . . . no
C5a C6a H6a 108.7 . . . no
H5a C6a H6a 109.5 . . . no
O1b C6b C5b 113.3(2) . . . yes
O1b C6b H5b 108.5 . . . no
O1b C6b H6b 108.5 . . . no
C5b C6b H5b 108.5 . . . no
C5b C6b H6b 108.5 . . . no
H5b C6b H6b 109.5 . . . no
C1"b C6"b C5"b 120.2(3) . . . yes
C1"b C6"b H14b 119.9 . . . no
C5"b C6"b H14b 119.9 . . . no

loop_
_geom_bond_atom_site_label_1
_geom_bond_atom_site_label_2
_geom_bond_distance
_geom_bond_site_symmetry_1
_geom_bond_site_symmetry_2
_geom_bond_publ_flag
O1a C2a 1.326(3) . . yes
O1a C6a 1.453(3) . . yes
O1b C2b 1.329(3) . . yes
O1b C6b 1.460(3) . . yes
O7a N4a 1.449(2) . . yes
O7a H1a 0.84 . . no
O7b N4b 1.451(2) . . yes
O7b H1b 0.84 . . no
O8a C2a 1.213(3) . . yes
O8b C2b 1.209(3) . . yes
N1'a C2'a 1.365(3) . . yes
N1'a C5'a 1.372(4) . . yes
N1'a H2a 0.95 . . no
N1'b C2'b 1.366(3) . . yes
N1'b C5'b 1.361(4) . . yes
N1'b H2b 0.95 . . no
N4b C3b 1.482(3) . . yes
N4b C5b 1.479(3) . . yes
N4a C3a 1.475(3) . . yes
N4a C5a 1.482(3) . . yes
C1"a C2"a 1.393(3) . . yes
C1"a C5a 1.501(3) . . yes
C1"a C6"a 1.395(3) . . yes
C1"b C2"b 1.388(4) . . yes
C1"b C5b 1.513(3) . . yes
C1"b C6"b 1.395(4) . . yes
C2"a C3"a 1.372(4) . . yes
C2"a H10a 0.95 . . no
C2'a C3a 1.499(3) . . yes
C2'a C3'a 1.380(4) . . yes
C2b C3b 1.528(3) . . yes
C2'b C3b 1.496(3) . . yes
C2'b C3'b 1.387(3) . . yes
C2a C3a 1.526(3) . . yes
C2"b C3"b 1.395(4) . . yes
C2"b H10b 0.95 . . no
C3b H3b 0.95 . . no
C3"a C4"a 1.393(4) . . yes
C3"a H11a 0.95 . . no
C3'b C4'b 1.421(4) . . yes
C3'b H7b 0.95 . . no
C3a H3a 0.95 . . no
C3'a C4'a 1.410(4) . . yes
C3'a H7a 0.95 . . no
C3"b C4"b 1.385(5) . . yes
C3"b H11b 0.95 . . no
C4'a C5'a 1.359(5) . . yes
C4'a H8a 0.95 . . no
C4"a C5"a 1.388(4) . . yes
C4"a H12a 0.95 . . no
C4'b C5'b 1.372(5) . . yes
C4'b H8b 0.95 . . no
C4"b C5"b 1.370(5) . . yes
C4"b H12b 0.95 . . no
C5"a C6"a 1.400(4) . . yes
C5"a H13a 0.95 . . no
C5b C6b 1.520(3) . . yes
C5b H4b 0.95 . . no
C5'b H9b 0.95 . . no
C5a C6a 1.512(3) . . yes
C5a H4a 0.95 . . no
C5'a H9a 0.95 . . no
C5"b C6"b 1.404(3) . . yes
C5"b H13b 0.95 . . no
C6"a H14a 0.95 . . no
C6a H5a 0.95 . . no
C6a H6a 0.95 . . no
C6b H5b 0.95 . . no
C6b H6b 0.95 . . no
C6"b H14b 0.95 . . no

loop_
_geom_contact_atom_site_label_1
_geom_contact_atom_site_label_2
_geom_contact_distance
_geom_contact_site_symmetry_1
_geom_contact_site_symmetry_2
_geom_contact_publ_flag
O1b N1'a 3.301(3) . . no
O1b N4a 3.393(3) . . no
O7a O7b 2.770(2) . . no
O7a C3"b 3.186(3) . 3 no
O7a C4"b 3.318(3) . 3 no
O7a C2"b 3.593(3) . 3 no
O7b O8b 2.738(2) . 3_455 no
O7b N4a 3.442(2) . . no
O8a N1'b 2.840(3) . 3 no
O8a C5'b 3.390(4) . 3 no
O8a C2"b 3.398(4) . 3 no
O8a C5'a 3.487(4) . 4_755 no
O8b N1'a 3.178(3) . . no
O8b C3a 3.423(3) . . no
O8b N4a 3.487(3) . . no
O8b C4"b 3.543(4) . 1_655 no
O8b N4b 3.581(3) . 3 no
N4a C2b 3.437(3) . . no
C2"a C2"b 3.283(4) . 4_655 no
C2"a C3"b 3.590(4) . 4_655 no
C2a C2"b 3.570(4) . 3 no
C3"a C6a 3.517(4) . 4_645 no
C4'a C4"a 3.471(4) . 1_655 no
C4'a C5"a 3.586(4) . 1_655 no
C4"a C6"b 3.584(4) . . no

loop_
_geom_hbond_atom_site_label_D
_geom_hbond_atom_site_label_H
_geom_hbond_atom_site_label_A
_geom_hbond_distance_DH
_geom_hbond_distance_HA
_geom_hbond_distance_DA
_geom_hbond_angle_DHA
_geom_hbond_site_symmetry_A
O7a H1a O7b 0.84 1.94 2.770(2) 170.9 .
O7b H1b O8b 0.84 1.90 2.738(2) 168.7 3_455
N1'b H2b O8a 0.95 2.04 2.840(3) 141.1 3_455

loop_
_geom_torsion_atom_site_label_1
_geom_torsion_atom_site_label_2
_geom_torsion_atom_site_label_3
_geom_torsion_atom_site_label_4
_geom_torsion_site_symmetry_1
_geom_torsion_site_symmetry_2
_geom_torsion_site_symmetry_3
_geom_torsion_site_symmetry_4
_geom_torsion
_geom_torsion_publ_flag
? ? ? ? ? ? ? ? ? ?
